data_7121332
loop_
_publ_author_name
'Feng, Jie'
'Ma, Peng-Ju'
'Zeng, Yong-Ming'
'Xu, Yan-Jun'
'Lu, Chong-Dao'

_publ_section_title
;
 Construction of \a-methoxyimidoyl ketonitrones via phosphite-mediated
 addition of \a-keto N-tert-butanesulfinyl imidates to nitrosoarenes.
;
_journal_issue 23
_journal_name_full 'Chemical communications (Cambridge, England)'
_journal_page_first 2882
_journal_page_last 2885
_journal_paper_doi 10.1039/c8cc00345a
_journal_volume 54
_journal_year 2018
_chemical_absolute_configuration unk
_chemical_formula_moiety 'C20 H26 N2 O3 S'
_chemical_formula_sum 'C20 H26 N2 O3 S'
_chemical_formula_weight 374.50
_space_group_crystal_system monoclinic
_space_group_IT_number 4
_space_group_name_Hall 'P 2yb'
_space_group_name_H-M_alt 'P 1 21 1'
_symmetry_space_group_name_Hall 'P 2yb'
_symmetry_space_group_name_H-M 'P 1 21 1'
_atom_sites_solution_hydrogens mixed
_audit_creation_method SHELXL-2014/7
_audit_update_record
;
2018-01-08 deposited with the CCDC.
2018-02-26 downloaded from the CCDC.
;
_cell_angle_alpha 90
_cell_angle_beta 107.93(2)
_cell_angle_gamma 90
_cell_formula_units_Z 2
_cell_length_a 9.546(18)
_cell_length_b 8.931(17)
_cell_length_c 12.96(2)
_cell_measurement_reflns_used 478
_cell_measurement_temperature 293(2)
_cell_measurement_theta_max 16.3456
_cell_measurement_theta_min 2.3399
_cell_volume 1051(3)
_computing_structure_refinement 'SHELXL-2014/7 (Sheldrick, 2014)'
_diffrn_ambient_temperature 293(2)
_diffrn_measured_fraction_theta_full 0.999
_diffrn_measured_fraction_theta_max 0.999
_diffrn_measurement_device_type bruker-CCD
_diffrn_radiation_type MoK\a
_diffrn_radiation_wavelength 0.71073
_diffrn_reflns_av_R_equivalents 0.0687
_diffrn_reflns_av_unetI/netI 0.1118
_diffrn_reflns_Laue_measured_fraction_full 0.999
_diffrn_reflns_Laue_measured_fraction_max 0.999
_diffrn_reflns_limit_h_max 10
_diffrn_reflns_limit_h_min -11
_diffrn_reflns_limit_k_max 10
_diffrn_reflns_limit_k_min -5
_diffrn_reflns_limit_l_max 14
_diffrn_reflns_limit_l_min -15
_diffrn_reflns_number 5330
_diffrn_reflns_point_group_measured_fraction_full 0.798
_diffrn_reflns_point_group_measured_fraction_max 0.798
_diffrn_reflns_theta_full 25.009
_diffrn_reflns_theta_max 25.009
_diffrn_reflns_theta_min 2.242
_exptl_absorpt_coefficient_mu 0.174
_exptl_absorpt_correction_T_max 1.0000
_exptl_absorpt_correction_T_min 0.7928
_exptl_absorpt_correction_type multi-scan
_exptl_absorpt_process_details
;
SADABS-2008/1 (Bruker,2008) was used for absorption correction.
wR2(int) was 0.0709 before and 0.0568 after correction.
The Ratio of minimum to maximum transmission is 0.7928.
The \l/2 correction factor is 0.0015.
;
_exptl_crystal_colour colorless
_exptl_crystal_density_diffrn 1.183
_exptl_crystal_description plate
_exptl_crystal_F_000 400
_exptl_crystal_size_max 0.236
_exptl_crystal_size_mid 0.223
_exptl_crystal_size_min 0.042
_refine_diff_density_max 0.185
_refine_diff_density_min -0.154
_refine_diff_density_rms 0.038
_refine_ls_abs_structure_details
;
 Classical Flack method preferred over Parsons because s.u. lower.
;
_refine_ls_abs_structure_Flack -0.02(17)
_refine_ls_extinction_coef 0.0138(18)
_refine_ls_extinction_expression Fc^*^=kFc[1+0.001xFc^2^\l^3^/sin(2\q)]^-1/4^
_refine_ls_extinction_method 'SHELXL-2014/7 (Sheldrick 2014'
_refine_ls_goodness_of_fit_ref 1.003
_refine_ls_hydrogen_treatment constr
_refine_ls_matrix_type full
_refine_ls_number_parameters 241
_refine_ls_number_reflns 2971
_refine_ls_number_restraints 1
_refine_ls_restrained_S_all 1.002
_refine_ls_R_factor_all 0.1332
_refine_ls_R_factor_gt 0.0558
_refine_ls_shift/su_max 0.001
_refine_ls_shift/su_mean 0.000
_refine_ls_structure_factor_coef Fsqd
_refine_ls_weighting_details 'w=1/[\s^2^(Fo^2^)+(0.0223P)^2^] where P=(Fo^2^+2Fc^2^)/3'
_refine_ls_weighting_scheme calc
_refine_ls_wR_factor_gt 0.0925
_refine_ls_wR_factor_ref 0.1174
_reflns_Friedel_coverage 0.492
_reflns_Friedel_fraction_full 0.567
_reflns_Friedel_fraction_max 0.567
_reflns_number_gt 1473
_reflns_number_total 2971
_reflns_threshold_expression 'I > 2\s(I)'
_cod_data_source_file c8cc00345a2.cif
_cod_data_source_block 6
_cod_depositor_comments 'Adding full bibliography for 7121328--7121333.cif.'
_cod_database_code 7121332
_shelx_shelxl_version_number 2014/7
_shelx_space_group_comment
;
The symmetry employed for this shelxl refinement is uniquely defined
by the following loop, which should always be used as a source of
symmetry information in preference to the above space-group names.
They are only intended as comments.
;
_shelx_estimated_absorpt_t_min 0.960
_shelx_estimated_absorpt_t_max 0.993

loop_
_space_group_symop_operation_xyz
'x, y, z'
'-x, y+1/2, -z'

loop_
_atom_site_label
_atom_site_type_symbol
_atom_site_fract_x
_atom_site_fract_y
_atom_site_fract_z
_atom_site_U_iso_or_equiv
_atom_site_adp_type
_atom_site_occupancy
_atom_site_site_symmetry_order
_atom_site_calc_flag
_atom_site_refinement_flags_posn
_atom_site_refinement_flags_adp
S1 S 0.16026(14) 0.27989(16) -0.52215(10) 0.0658(4) Uani 1 1 d . .
O1 O 0.1273(3) 0.1155(4) -0.5216(2) 0.0785(12) Uani 1 1 d . .
O2 O 0.5734(3) 0.3348(4) -0.3676(2) 0.0754(12) Uani 1 1 d . .
O3 O 0.2825(4) 0.0779(4) -0.3120(3) 0.0701(11) Uani 1 1 d . .
H3 H 0.2325 0.0461 -0.3713 0.105 Uiso 1 1 d R U
N1 N 0.3464(4) 0.2970(5) -0.4859(3) 0.0612(11) Uani 1 1 d . .
N2 N 0.2490(4) 0.2344(4) -0.3024(3) 0.0612(14) Uani 1 1 d . .
C1 C -0.0335(5) 0.2978(7) -0.7202(4) 0.099(2) Uani 1 1 d . .
H1A H -0.0523 0.1921 -0.7227 0.148 Uiso 1 1 calc R U
H1B H -0.0609 0.3369 -0.7927 0.148 Uiso 1 1 calc R U
H1C H -0.0901 0.3466 -0.6803 0.148 Uiso 1 1 calc R U
C2 C 0.1593(6) 0.4939(7) -0.6670(4) 0.092(2) Uani 1 1 d . .
H2A H 0.1069 0.5461 -0.6256 0.138 Uiso 1 1 calc R U
H2B H 0.1270 0.5289 -0.7406 0.138 Uiso 1 1 calc R U
H2C H 0.2630 0.5121 -0.6362 0.138 Uiso 1 1 calc R U
C3 C 0.2259(6) 0.2344(7) -0.7155(4) 0.095(2) Uani 1 1 d . .
H3A H 0.3267 0.2650 -0.6852 0.143 Uiso 1 1 calc R U
H3B H 0.1948 0.2505 -0.7925 0.143 Uiso 1 1 calc R U
H3C H 0.2170 0.1301 -0.7008 0.143 Uiso 1 1 calc R U
C4 C 0.1294(6) 0.3261(6) -0.6648(4) 0.0700(18) Uani 1 1 d . .
C5 C 0.6257(5) 0.3469(7) -0.4616(4) 0.091(2) Uani 1 1 d . .
H5A H 0.7292 0.3691 -0.4381 0.136 Uiso 1 1 calc R U
H5B H 0.5735 0.4257 -0.5081 0.136 Uiso 1 1 calc R U
H5C H 0.6091 0.2539 -0.5007 0.136 Uiso 1 1 calc R U
C6 C 0.4281(5) 0.3108(6) -0.3881(4) 0.0619(15) Uani 1 1 d . .
C7 C 0.3906(5) 0.3197(6) -0.2810(4) 0.0585(15) Uani 1 1 d . .
C8 C 0.3515(6) 0.4872(6) -0.2739(4) 0.0789(19) Uani 1 1 d . .
H8A H 0.2776 0.5164 -0.3397 0.118 Uiso 1 1 calc R U
H8B H 0.4380 0.5473 -0.2641 0.118 Uiso 1 1 calc R U
H8C H 0.3145 0.5017 -0.2137 0.118 Uiso 1 1 calc R U
C9 C 0.5086(5) 0.2594(6) -0.1837(4) 0.0629(16) Uani 1 1 d . .
C10 C 0.5764(5) 0.1279(7) -0.1888(4) 0.0806(19) Uani 1 1 d . .
H10 H 0.5572 0.0781 -0.2548 0.097 Uiso 1 1 calc R U
C11 C 0.6753(6) 0.0664(7) -0.0952(4) 0.091(2) Uani 1 1 d . .
H11 H 0.7211 -0.0242 -0.0998 0.109 Uiso 1 1 calc R U
C12 C 0.7062(6) 0.1376(8) 0.0034(4) 0.094(2) Uani 1 1 d . .
H12 H 0.7721 0.0956 0.0650 0.112 Uiso 1 1 calc R U
C13 C 0.6393(6) 0.2698(8) 0.0097(4) 0.095(2) Uani 1 1 d . .
H13 H 0.6591 0.3188 0.0760 0.114 Uiso 1 1 calc R U
C14 C 0.5402(6) 0.3329(7) -0.0835(4) 0.083(2) Uani 1 1 d . .
H14 H 0.4951 0.4238 -0.0788 0.100 Uiso 1 1 calc R U
C15 C 0.1769(5) 0.2471(6) -0.2191(4) 0.0635(17) Uani 1 1 d . .
C16 C 0.0572(6) 0.3398(6) -0.2389(4) 0.0760(18) Uani 1 1 d . .
H16 H 0.0252 0.3937 -0.3033 0.091 Uiso 1 1 calc R U
C17 C -0.0158(6) 0.3522(7) -0.1617(5) 0.096(2) Uani 1 1 d . .
H17 H -0.0955 0.4170 -0.1738 0.115 Uiso 1 1 calc R U
C18 C 0.0276(6) 0.2712(8) -0.0693(4) 0.104(2) Uani 1 1 d . .
H18 H -0.0226 0.2805 -0.0184 0.125 Uiso 1 1 calc R U
C19 C 0.1430(7) 0.1772(8) -0.0503(4) 0.100(2) Uani 1 1 d . .
H19 H 0.1715 0.1221 0.0137 0.120 Uiso 1 1 calc R U
C20 C 0.2208(6) 0.1610(7) -0.1255(4) 0.0758(18) Uani 1 1 d . .
H20 H 0.2993 0.0945 -0.1130 0.091 Uiso 1 1 calc R U

loop_
_atom_site_aniso_label
_atom_site_aniso_U_11
_atom_site_aniso_U_22
_atom_site_aniso_U_33
_atom_site_aniso_U_23
_atom_site_aniso_U_13
_atom_site_aniso_U_12
S1 0.0612(7) 0.0689(9) 0.0668(8) 0.0000(9) 0.0188(6) 0.0009(9)
O1 0.086(3) 0.065(3) 0.080(2) 0.003(2) 0.019(2) -0.018(2)
O2 0.054(2) 0.103(3) 0.069(2) 0.009(2) 0.0183(17) -0.0066(19)
O3 0.084(2) 0.055(2) 0.078(2) -0.0012(18) 0.0344(19) -0.0018(19)
N1 0.057(2) 0.075(3) 0.055(2) -0.001(3) 0.0223(17) -0.002(3)
N2 0.069(3) 0.060(3) 0.059(2) -0.001(2) 0.026(2) 0.004(2)
C1 0.086(4) 0.099(5) 0.091(4) 0.003(4) -0.001(3) 0.001(4)
C2 0.095(5) 0.093(5) 0.085(4) 0.008(4) 0.022(4) 0.002(4)
C3 0.117(5) 0.098(6) 0.071(3) -0.003(3) 0.028(3) 0.017(4)
C4 0.072(4) 0.065(4) 0.063(3) 0.009(3) 0.005(3) 0.011(3)
C5 0.063(3) 0.134(6) 0.086(4) 0.016(4) 0.038(3) -0.010(3)
C6 0.059(3) 0.070(4) 0.058(3) 0.006(3) 0.019(2) -0.001(3)
C7 0.055(3) 0.059(4) 0.061(3) -0.004(3) 0.017(2) -0.004(3)
C8 0.081(4) 0.076(4) 0.085(4) 0.001(3) 0.033(3) -0.009(3)
C9 0.057(3) 0.072(4) 0.058(3) 0.007(3) 0.016(2) 0.003(3)
C10 0.078(4) 0.106(5) 0.057(3) 0.011(3) 0.019(3) 0.021(4)
C11 0.087(4) 0.100(5) 0.084(4) 0.010(4) 0.025(3) 0.018(4)
C12 0.075(4) 0.130(6) 0.073(4) 0.028(4) 0.017(3) 0.008(4)
C13 0.088(4) 0.116(5) 0.075(4) -0.008(4) 0.017(3) -0.008(5)
C14 0.074(4) 0.092(5) 0.081(4) -0.005(3) 0.019(3) -0.004(3)
C15 0.059(3) 0.073(5) 0.058(3) -0.001(3) 0.018(2) -0.011(3)
C16 0.076(4) 0.082(4) 0.075(3) -0.005(3) 0.030(3) -0.001(3)
C17 0.062(4) 0.116(6) 0.115(5) -0.025(4) 0.033(3) 0.000(3)
C18 0.110(4) 0.122(6) 0.099(4) -0.016(5) 0.060(3) -0.035(5)
C19 0.111(5) 0.122(6) 0.075(4) -0.003(4) 0.040(3) -0.034(4)
C20 0.081(4) 0.083(4) 0.071(3) 0.001(3) 0.034(3) -0.012(3)

loop_
_atom_type_symbol
_atom_type_description
_atom_type_scat_dispersion_real
_atom_type_scat_dispersion_imag
_atom_type_scat_source
C C 0.0030 0.0020 'International Tables Vol C Tables 4.2.6.8 and 6.1.1.4'
H H 0.0000 0.0000 'International Tables Vol C Tables 4.2.6.8 and 6.1.1.4'
N N 0.0060 0.0030 'International Tables Vol C Tables 4.2.6.8 and 6.1.1.4'
O O 0.0110 0.0060 'International Tables Vol C Tables 4.2.6.8 and 6.1.1.4'
S S 0.1250 0.1230 'International Tables Vol C Tables 4.2.6.8 and 6.1.1.4'

loop_
_geom_angle_atom_site_label_1
_geom_angle_atom_site_label_2
_geom_angle_atom_site_label_3
_geom_angle
O1 S1 N1 106.8(2)
O1 S1 C4 104.9(2)
N1 S1 C4 95.1(2)
C6 O2 C5 116.4(4)
N2 O3 H3 109.6
C6 N1 S1 123.5(3)
O3 N2 C15 107.9(4)
O3 N2 C7 107.2(4)
C15 N2 C7 115.4(4)
C4 C1 H1A 109.5
C4 C1 H1B 109.5
H1A C1 H1B 109.5
C4 C1 H1C 109.5
H1A C1 H1C 109.5
H1B C1 H1C 109.5
C4 C2 H2A 109.5
C4 C2 H2B 109.5
H2A C2 H2B 109.5
C4 C2 H2C 109.5
H2A C2 H2C 109.5
H2B C2 H2C 109.5
C4 C3 H3A 109.5
C4 C3 H3B 109.5
H3A C3 H3B 109.5
C4 C3 H3C 109.5
H3A C3 H3C 109.5
H3B C3 H3C 109.5
C1 C4 C3 111.9(4)
C1 C4 C2 109.0(4)
C3 C4 C2 112.2(5)
C1 C4 S1 105.3(4)
C3 C4 S1 112.6(3)
C2 C4 S1 105.5(4)
O2 C5 H5A 109.5
O2 C5 H5B 109.5
H5A C5 H5B 109.5
O2 C5 H5C 109.5
H5A C5 H5C 109.5
H5B C5 H5C 109.5
N1 C6 O2 119.3(4)
N1 C6 C7 131.4(4)
O2 C6 C7 109.0(4)
N2 C7 C9 111.8(4)
N2 C7 C6 104.7(4)
C9 C7 C6 114.5(4)
N2 C7 C8 106.3(4)
C9 C7 C8 115.3(4)
C6 C7 C8 103.3(4)
C7 C8 H8A 109.5
C7 C8 H8B 109.5
H8A C8 H8B 109.5
C7 C8 H8C 109.5
H8A C8 H8C 109.5
H8B C8 H8C 109.5
C10 C9 C14 118.8(5)
C10 C9 C7 121.0(5)
C14 C9 C7 119.9(5)
C9 C10 C11 120.2(5)
C9 C10 H10 119.9
C11 C10 H10 119.9
C12 C11 C10 121.2(6)
C12 C11 H11 119.4
C10 C11 H11 119.4
C13 C12 C11 119.2(5)
C13 C12 H12 120.4
C11 C12 H12 120.4
C12 C13 C14 120.2(6)
C12 C13 H13 119.9
C14 C13 H13 119.9
C13 C14 C9 120.4(6)
C13 C14 H14 119.8
C9 C14 H14 119.8
C16 C15 C20 120.5(5)
C16 C15 N2 117.8(4)
C20 C15 N2 121.5(5)
C15 C16 C17 119.3(5)
C15 C16 H16 120.4
C17 C16 H16 120.4
C18 C17 C16 120.7(6)
C18 C17 H17 119.6
C16 C17 H17 119.6
C19 C18 C17 120.4(6)
C19 C18 H18 119.8
C17 C18 H18 119.8
C18 C19 C20 121.1(6)
C18 C19 H19 119.5
C20 C19 H19 119.5
C15 C20 C19 117.9(5)
C15 C20 H20 121.0
C19 C20 H20 121.0

loop_
_geom_bond_atom_site_label_1
_geom_bond_atom_site_label_2
_geom_bond_distance
S1 O1 1.502(5)
S1 N1 1.699(5)
S1 C4 1.827(6)
O2 C6 1.347(6)
O2 C5 1.457(6)
O3 N2 1.448(5)
O3 H3 0.8200
N1 C6 1.273(5)
N2 C15 1.452(6)
N2 C7 1.501(6)
C1 C4 1.519(7)
C1 H1A 0.9600
C1 H1B 0.9600
C1 H1C 0.9600
C2 C4 1.527(8)
C2 H2A 0.9600
C2 H2B 0.9600
C2 H2C 0.9600
C3 C4 1.525(7)
C3 H3A 0.9600
C3 H3B 0.9600
C3 H3C 0.9600
C5 H5A 0.9600
C5 H5B 0.9600
C5 H5C 0.9600
C6 C7 1.539(7)
C7 C9 1.508(6)
C7 C8 1.551(7)
C8 H8A 0.9600
C8 H8B 0.9600
C8 H8C 0.9600
C9 C10 1.353(7)
C9 C14 1.403(7)
C10 C11 1.400(7)
C10 H10 0.9300
C11 C12 1.376(7)
C11 H11 0.9300
C12 C13 1.357(9)
C12 H12 0.9300
C13 C14 1.402(7)
C13 H13 0.9300
C14 H14 0.9300
C15 C16 1.370(7)
C15 C20 1.388(7)
C16 C17 1.388(8)
C16 H16 0.9300
C17 C18 1.351(8)
C17 H17 0.9300
C18 C19 1.346(8)
C18 H18 0.9300
C19 C20 1.403(7)
C19 H19 0.9300
C20 H20 0.9300

loop_
_geom_torsion_atom_site_label_1
_geom_torsion_atom_site_label_2
_geom_torsion_atom_site_label_3
_geom_torsion_atom_site_label_4
_geom_torsion
O1 S1 N1 C6 -89.6(5)
C4 S1 N1 C6 163.1(5)
O1 S1 C4 C1 63.7(4)
N1 S1 C4 C1 172.6(4)
O1 S1 C4 C3 -58.5(4)
N1 S1 C4 C3 50.4(4)
O1 S1 C4 C2 178.9(4)
N1 S1 C4 C2 -72.2(4)
S1 N1 C6 O2 -175.1(4)
S1 N1 C6 C7 -1.6(9)
C5 O2 C6 N1 1.4(7)
C5 O2 C6 C7 -173.4(4)
O3 N2 C7 C9 -54.8(5)
C15 N2 C7 C9 65.3(5)
O3 N2 C7 C6 69.6(4)
C15 N2 C7 C6 -170.2(4)
O3 N2 C7 C8 178.6(3)
C15 N2 C7 C8 -61.2(5)
N1 C6 C7 N2 27.9(8)
O2 C6 C7 N2 -158.2(4)
N1 C6 C7 C9 150.6(6)
O2 C6 C7 C9 -35.4(6)
N1 C6 C7 C8 -83.2(7)
O2 C6 C7 C8 90.7(5)
N2 C7 C9 C10 73.6(6)
C6 C7 C9 C10 -45.1(7)
C8 C7 C9 C10 -164.8(5)
N2 C7 C9 C14 -100.5(6)
C6 C7 C9 C14 140.7(5)
C8 C7 C9 C14 21.0(7)
C14 C9 C10 C11 0.4(8)
C7 C9 C10 C11 -173.8(5)
C9 C10 C11 C12 -0.1(9)
C10 C11 C12 C13 0.0(9)
C11 C12 C13 C14 -0.1(9)
C12 C13 C14 C9 0.4(9)
C10 C9 C14 C13 -0.6(8)
C7 C9 C14 C13 173.7(5)
O3 N2 C15 C16 -137.2(4)
C7 N2 C15 C16 103.0(5)
O3 N2 C15 C20 38.5(6)
C7 N2 C15 C20 -81.3(6)
C20 C15 C16 C17 3.1(8)
N2 C15 C16 C17 178.8(4)
C15 C16 C17 C18 -1.8(8)
C16 C17 C18 C19 0.2(10)
C17 C18 C19 C20 0.1(10)
C16 C15 C20 C19 -2.8(8)
N2 C15 C20 C19 -178.4(5)
C18 C19 C20 C15 1.2(9)
